data_4122642
loop_
_publ_author_name
'Velian, Alexandra'
'Nava, Matthew'
'Temprado, Manuel'
'Zhou, Yan'
'Field, Robert W.'
'Cummins, Christopher C.'

_publ_section_title
;
 A retro diels-alder route to diphosphorus chemistry: molecular precursor
 synthesis, kinetics of p2 transfer to 1,3-dienes, and detection of p2 by
 molecular beam mass spectrometry.
;
_journal_issue 39
_journal_name_full 'Journal of the American Chemical Society'
_journal_page_first 13586
_journal_page_last 13589
_journal_paper_doi 10.1021/ja507922x
_journal_volume 136
_journal_year 2014
_chemical_formula_sum 'C36 H25 B F4 Mo O3 P2'
_chemical_formula_weight 750.25
_chemical_name_systematic
; 
 ? 
;
_space_group_crystal_system orthorhombic
_space_group_IT_number 61
_space_group_name_Hall '-P 2ac 2ab'
_space_group_name_H-M_alt 'P b c a'
_symmetry_space_group_name_Hall '-P 2ac 2ab'
_symmetry_space_group_name_H-M 'P b c a'
_atom_sites_solution_hydrogens geom
_atom_sites_solution_primary direct
_atom_sites_solution_secondary difmap
_audit_creation_method SHELXL-2012
_cell_angle_alpha 90
_cell_angle_beta 90
_cell_angle_gamma 90
_cell_formula_units_Z 8
_cell_length_a 15.716(3)
_cell_length_b 19.409(4)
_cell_length_c 20.207(4)
_cell_measurement_reflns_used 9918
_cell_measurement_temperature 100(2)
_cell_measurement_theta_max 32.03
_cell_measurement_theta_min 2.40
_cell_volume 6164(2)
_computing_cell_refinement 'SAINT 7.46A (Bruker-AXS, 2011)'
_computing_data_collection 'APEX2 v2011.4.0 (Bruker-AXS, 2011)'
_computing_data_reduction 'SAINT 7.46A (Bruker-AXS, 2011)'
_computing_molecular_graphics 'Bruker SHELXTL'
_computing_publication_material 'Bruker SHELXTL'
_computing_structure_refinement 'SHELXL-2012 (Sheldrick, 2012)'
_computing_structure_solution 'SHELXS-97 (Sheldrick, 2008)'
_diffrn_ambient_temperature 100(2)
_diffrn_detector_area_resol_mean 8.3
_diffrn_measured_fraction_theta_full 1.000
_diffrn_measured_fraction_theta_max 1.000
_diffrn_measurement_device_type 'Bruker Smart APEX2 CCD'
_diffrn_measurement_method '\f and \w scans'
_diffrn_radiation_type MoK\a
_diffrn_radiation_wavelength 0.71073
_diffrn_reflns_av_R_equivalents 0.0410
_diffrn_reflns_av_unetI/netI 0.0136
_diffrn_reflns_Laue_measured_fraction_full 1.000
_diffrn_reflns_Laue_measured_fraction_max 1.000
_diffrn_reflns_limit_h_max 19
_diffrn_reflns_limit_h_min -19
_diffrn_reflns_limit_k_max 24
_diffrn_reflns_limit_k_min -24
_diffrn_reflns_limit_l_max 25
_diffrn_reflns_limit_l_min -25
_diffrn_reflns_number 115823
_diffrn_reflns_point_group_measured_fraction_full 1.000
_diffrn_reflns_point_group_measured_fraction_max 1.000
_diffrn_reflns_theta_full 25.242
_diffrn_reflns_theta_max 26.369
_diffrn_reflns_theta_min 1.948
_diffrn_source 'I\mS micro-focus sealed tube, multilayer optics'
_exptl_absorpt_coefficient_mu 0.592
_exptl_absorpt_correction_type multi-scan
_exptl_absorpt_process_details 'SADABS (Sheldrick, 2009)'
_exptl_crystal_colour brown
_exptl_crystal_density_diffrn 1.617
_exptl_crystal_density_method 'not measured'
_exptl_crystal_description Block
_exptl_crystal_F_000 3024
_exptl_crystal_size_max 0.190
_exptl_crystal_size_mid 0.170
_exptl_crystal_size_min 0.060
_exptl_transmission_factor_max 0.7463
_exptl_transmission_factor_min 0.6952
_refine_diff_density_max 2.231
_refine_diff_density_min -0.561
_refine_diff_density_rms 0.077
_refine_ls_extinction_method none
_refine_ls_goodness_of_fit_ref 1.101
_refine_ls_hydrogen_treatment constr
_refine_ls_matrix_type full
_refine_ls_number_parameters 424
_refine_ls_number_reflns 6305
_refine_ls_number_restraints 159
_refine_ls_restrained_S_all 1.087
_refine_ls_R_factor_all 0.0377
_refine_ls_R_factor_gt 0.0335
_refine_ls_shift/su_max 0.003
_refine_ls_shift/su_mean 0.000
_refine_ls_structure_factor_coef Fsqd
_refine_ls_weighting_details
; 
 w=1/[\s^2^(Fo^2^)+(0.0386P)^2^+11.6574P] 
 where P=(Fo^2^+2Fc^2^)/3 
;
_refine_ls_weighting_scheme calc
_refine_ls_wR_factor_gt 0.0870
_refine_ls_wR_factor_ref 0.0902
_reflns_Friedel_coverage 0.000
_reflns_number_gt 5718
_reflns_number_total 6305
_reflns_threshold_expression 'I > 2\s(I)'
_cod_data_source_file MpP2A2BF4.cif
_cod_data_source_block mo_x8_13182_0m
_cod_depositor_comments 'Adding full bibliography for 4122640--4122642.cif.'
_cod_database_code 4122642
_shelx_space_group_comment
; 
The symmetry employed for this shelxl refinement is uniquely defined 
by the following loop, which should always be used as a source of 
symmetry information in preference to the above space-group names. 
They are only intended as comments. 
;
_shelx_estimated_absorpt_t_min 0.896
_shelx_estimated_absorpt_t_max 0.965
_shelxl_version_number 2012-9

loop_
_space_group_symop_operation_xyz
'x, y, z'
'-x+1/2, -y, z+1/2'
'-x, y+1/2, -z+1/2'
'x+1/2, -y+1/2, -z'
'-x, -y, -z'
'x-1/2, y, -z-1/2'
'x, -y-1/2, z-1/2'
'-x-1/2, y-1/2, z'

loop_
_atom_site_label
_atom_site_type_symbol
_atom_site_fract_x
_atom_site_fract_y
_atom_site_fract_z
_atom_site_U_iso_or_equiv
_atom_site_adp_type
_atom_site_occupancy
_atom_site_site_symmetry_order
_atom_site_calc_flag
_atom_site_refinement_flags_posn
_atom_site_refinement_flags_adp
Mo1 Mo 0.14746(2) 0.69238(2) 0.46922(2) 0.01723(8) Uani 1 1 d . U
B1 B -0.1775(2) 0.60626(18) 0.42279(16) 0.0295(7) Uani 1 1 d . U
F1 F -0.16155(13) 0.56444(11) 0.36762(10) 0.0499(5) Uani 1 1 d . U
F2 F -0.10297(13) 0.61168(12) 0.45843(10) 0.0507(5) Uani 1 1 d . U
F3 F -0.20294(13) 0.67071(10) 0.40000(10) 0.0445(5) Uani 1 1 d . U
F4 F -0.24181(12) 0.57864(11) 0.46097(10) 0.0470(5) Uani 1 1 d . U
O1 O 0.23803(17) 0.66482(13) 0.60459(10) 0.0453(6) Uani 1 1 d . U
O2 O 0.05501(15) 0.56131(11) 0.52791(11) 0.0382(5) Uani 1 1 d . U
O3 O 0.34310(11) 0.71237(10) 0.43549(10) 0.0276(4) Uani 1 1 d . U
P1 P 0.24879(4) 0.62359(3) 0.29262(3) 0.01786(13) Uani 1 1 d . U
P2 P 0.16206(4) 0.60243(3) 0.37725(3) 0.01472(13) Uani 1 1 d . U
C1 C 0.20582(19) 0.67387(15) 0.55530(14) 0.0296(6) Uani 1 1 d . U
C2 C 0.08812(18) 0.60716(14) 0.50443(13) 0.0264(6) Uani 1 1 d . U
C3 C 0.27364(17) 0.70078(13) 0.44585(13) 0.0214(5) Uani 1 1 d . U
C11 C 0.14146(17) 0.81064(13) 0.44170(15) 0.0256(6) Uani 1 1 d . U
H11 H 0.1894 0.8353 0.4256 0.031 Uiso 1 1 calc R U
C12 C 0.08035(17) 0.77643(13) 0.40222(13) 0.0235(5) Uani 1 1 d . U
H12 H 0.0800 0.7742 0.3553 0.028 Uiso 1 1 calc R U
C13 C 0.01936(16) 0.74596(13) 0.44544(13) 0.0240(5) Uani 1 1 d . U
H13 H -0.0287 0.7195 0.4325 0.029 Uiso 1 1 calc R U
C14 C 0.04361(17) 0.76245(13) 0.51193(14) 0.0249(5) Uani 1 1 d . U
H14 H 0.0141 0.7492 0.5509 0.030 Uiso 1 1 calc R U
C15 C 0.11929(17) 0.80204(13) 0.50930(14) 0.0254(5) Uani 1 1 d . U
H15 H 0.1498 0.8197 0.5462 0.030 Uiso 1 1 calc R U
C101 C 0.05932(15) 0.58398(12) 0.33077(12) 0.0179(5) Uani 1 1 d . U
H101 H 0.0117 0.5747 0.3623 0.021 Uiso 1 1 calc R U
C102 C 0.06765(16) 0.52623(13) 0.28109(12) 0.0203(5) Uani 1 1 d . U
C103 C 0.01573(18) 0.46828(14) 0.28177(15) 0.0289(6) Uani 1 1 d . U
H103 H -0.0226 0.4605 0.3174 0.035 Uiso 1 1 calc R U
C104 C 0.0208(2) 0.42197(15) 0.22959(17) 0.0381(7) Uani 1 1 d . U
H104 H -0.0163 0.3833 0.2285 0.046 Uiso 1 1 calc R U
C105 C 0.0786(2) 0.43137(15) 0.17945(17) 0.0395(8) Uani 1 1 d . U
H105 H 0.0835 0.3976 0.1456 0.047 Uiso 1 1 calc R U
C106 C 0.13011(19) 0.48948(16) 0.17751(14) 0.0322(6) Uani 1 1 d . U
H106 H 0.1693 0.4961 0.1423 0.039 Uiso 1 1 calc R U
C107 C 0.12324(16) 0.53801(13) 0.22823(13) 0.0229(5) Uani 1 1 d . U
C108 C 0.16660(16) 0.60746(13) 0.22624(12) 0.0217(5) Uani 1 1 d . U
H108 H 0.1928 0.6147 0.1817 0.026 Uiso 1 1 calc R U
C109 C 0.09837(16) 0.66113(13) 0.23776(12) 0.0196(5) Uani 1 1 d . U
C110 C 0.08568(18) 0.71810(14) 0.19680(12) 0.0249(5) Uani 1 1 d . U
H110 H 0.1256 0.7288 0.1631 0.030 Uiso 1 1 calc R U
C111 C 0.0146(2) 0.75879(14) 0.20571(13) 0.0299(6) Uani 1 1 d . U
H111 H 0.0061 0.7978 0.1781 0.036 Uiso 1 1 calc R U
C112 C -0.04474(18) 0.74334(14) 0.25462(14) 0.0274(6) Uani 1 1 d . U
H112 H -0.0943 0.7709 0.2592 0.033 Uiso 1 1 calc R U
C113 C -0.03188(16) 0.68802(13) 0.29655(13) 0.0221(5) Uani 1 1 d . U
H113 H -0.0724 0.6775 0.3300 0.027 Uiso 1 1 calc R U
C114 C 0.04087(15) 0.64786(12) 0.28942(11) 0.0182(5) Uani 1 1 d . U
C201 C 0.21480(15) 0.52160(12) 0.41072(12) 0.0170(5) Uani 1 1 d . U
H201 H 0.1862 0.5061 0.4523 0.020 Uiso 1 1 calc R U
C202 C 0.21876(15) 0.46374(12) 0.36129(12) 0.0182(5) Uani 1 1 d . U
C203 C 0.17963(16) 0.40039(13) 0.37211(13) 0.0212(5) Uani 1 1 d . U
H203 H 0.1432 0.3937 0.4091 0.025 Uiso 1 1 calc R U
C204 C 0.19498(17) 0.34693(13) 0.32763(13) 0.0258(6) Uani 1 1 d . U
H204 H 0.1696 0.3031 0.3348 0.031 Uiso 1 1 calc R U
C205 C 0.24727(19) 0.35724(14) 0.27278(13) 0.0277(6) Uani 1 1 d . U
H205 H 0.2576 0.3202 0.2431 0.033 Uiso 1 1 calc R U
C206 C 0.28419(17) 0.42072(14) 0.26119(13) 0.0253(5) Uani 1 1 d . U
H206 H 0.3184 0.4278 0.2230 0.030 Uiso 1 1 calc R U
C207 C 0.27080(15) 0.47449(13) 0.30597(12) 0.0202(5) Uani 1 1 d . U
C208 C 0.31596(15) 0.54294(13) 0.30218(12) 0.0205(5) Uani 1 1 d . U
H208 H 0.3603 0.5414 0.2667 0.025 Uiso 1 1 calc R U
C209 C 0.35774(15) 0.55450(13) 0.36891(13) 0.0204(5) Uani 1 1 d . U
C210 C 0.44278(16) 0.57219(13) 0.37600(14) 0.0253(5) Uani 1 1 d . U
H210 H 0.4770 0.5807 0.3381 0.030 Uiso 1 1 calc R U
C211 C 0.47735(17) 0.57738(14) 0.43902(15) 0.0291(6) Uani 1 1 d . U
H211 H 0.5359 0.5884 0.4442 0.035 Uiso 1 1 calc R U
C212 C 0.42748(18) 0.56661(14) 0.49429(14) 0.0278(6) Uani 1 1 d . U
H212 H 0.4518 0.5706 0.5372 0.033 Uiso 1 1 calc R U
C213 C 0.34109(17) 0.54976(13) 0.48762(13) 0.0235(5) Uani 1 1 d . U
H213 H 0.3067 0.5426 0.5257 0.028 Uiso 1 1 calc R U
C214 C 0.30640(15) 0.54362(12) 0.42469(12) 0.0186(5) Uani 1 1 d . U

loop_
_atom_site_aniso_label
_atom_site_aniso_U_11
_atom_site_aniso_U_22
_atom_site_aniso_U_33
_atom_site_aniso_U_23
_atom_site_aniso_U_13
_atom_site_aniso_U_12
Mo1 0.01737(12) 0.01727(12) 0.01705(12) -0.00141(7) 0.00240(8) 0.00129(8)
B1 0.0255(15) 0.0344(17) 0.0286(16) 0.0070(13) 0.0017(12) -0.0030(13)
F1 0.0513(12) 0.0535(12) 0.0449(11) -0.0122(9) -0.0014(9) 0.0084(10)
F2 0.0367(11) 0.0629(13) 0.0525(12) 0.0051(10) -0.0121(9) -0.0114(10)
F3 0.0469(11) 0.0382(10) 0.0483(11) 0.0130(8) 0.0156(9) 0.0087(9)
F4 0.0368(10) 0.0481(11) 0.0562(12) 0.0132(9) 0.0132(9) -0.0104(9)
O1 0.0634(16) 0.0491(14) 0.0233(11) -0.0027(10) -0.0099(11) 0.0181(12)
O2 0.0413(12) 0.0306(11) 0.0428(12) 0.0077(9) 0.0146(10) -0.0034(10)
O3 0.0187(9) 0.0251(10) 0.0391(11) 0.0013(8) -0.0025(8) -0.0006(7)
P1 0.0162(3) 0.0197(3) 0.0177(3) -0.0004(2) 0.0022(2) -0.0007(2)
P2 0.0134(3) 0.0160(3) 0.0147(3) -0.0004(2) -0.0001(2) 0.0015(2)
C1 0.0365(15) 0.0285(14) 0.0237(13) -0.0034(11) 0.0016(12) 0.0063(12)
C2 0.0300(14) 0.0241(13) 0.0251(13) -0.0010(11) 0.0084(11) 0.0030(11)
C3 0.0237(13) 0.0185(12) 0.0221(12) -0.0016(9) -0.0016(10) 0.0013(10)
C11 0.0229(13) 0.0155(12) 0.0383(15) -0.0014(10) 0.0049(11) 0.0022(10)
C12 0.0259(13) 0.0188(12) 0.0257(13) 0.0010(10) 0.0003(10) 0.0042(10)
C13 0.0185(12) 0.0214(12) 0.0321(14) -0.0012(10) -0.0001(10) 0.0026(10)
C14 0.0215(12) 0.0245(13) 0.0286(13) -0.0031(10) 0.0056(10) 0.0042(10)
C15 0.0239(13) 0.0207(12) 0.0315(14) -0.0080(10) -0.0007(11) 0.0038(10)
C101 0.0137(10) 0.0210(12) 0.0189(11) 0.0026(9) -0.0012(9) -0.0007(9)
C102 0.0195(12) 0.0190(11) 0.0226(12) 0.0003(9) -0.0105(9) 0.0015(9)
C103 0.0265(14) 0.0217(13) 0.0384(15) 0.0075(11) -0.0169(12) -0.0011(11)
C104 0.0426(17) 0.0207(13) 0.0509(19) 0.0008(12) -0.0300(15) 0.0006(12)
C105 0.0455(18) 0.0261(14) 0.0469(18) -0.0172(13) -0.0289(15) 0.0146(13)
C106 0.0299(14) 0.0381(16) 0.0286(14) -0.0113(12) -0.0116(12) 0.0142(12)
C107 0.0199(12) 0.0234(12) 0.0255(12) -0.0042(10) -0.0076(10) 0.0062(10)
C108 0.0208(12) 0.0277(13) 0.0165(11) -0.0011(10) -0.0004(9) 0.0007(10)
C109 0.0231(12) 0.0196(12) 0.0163(11) -0.0014(9) -0.0032(9) -0.0003(10)
C110 0.0327(14) 0.0248(13) 0.0171(12) 0.0033(10) -0.0022(10) -0.0044(11)
C111 0.0445(17) 0.0233(13) 0.0218(13) 0.0034(10) -0.0104(12) 0.0036(12)
C112 0.0289(14) 0.0260(13) 0.0273(13) -0.0029(11) -0.0101(11) 0.0084(11)
C113 0.0203(12) 0.0265(13) 0.0196(12) -0.0012(10) -0.0033(10) 0.0037(10)
C114 0.0191(12) 0.0193(11) 0.0161(11) -0.0008(9) -0.0043(9) 0.0005(9)
C201 0.0157(11) 0.0178(11) 0.0175(11) 0.0004(9) -0.0025(9) 0.0023(9)
C202 0.0150(11) 0.0172(11) 0.0225(12) -0.0014(9) -0.0052(9) 0.0046(9)
C203 0.0189(12) 0.0209(12) 0.0238(12) 0.0036(10) -0.0071(10) 0.0018(10)
C204 0.0279(13) 0.0187(12) 0.0307(14) 0.0009(10) -0.0148(11) -0.0005(10)
C205 0.0350(15) 0.0227(13) 0.0255(13) -0.0080(11) -0.0118(11) 0.0076(11)
C206 0.0240(13) 0.0296(13) 0.0224(13) -0.0044(10) -0.0033(10) 0.0067(11)
C207 0.0164(11) 0.0218(12) 0.0225(12) -0.0021(10) -0.0047(9) 0.0046(9)
C208 0.0149(11) 0.0245(12) 0.0220(12) -0.0015(10) 0.0036(9) 0.0036(9)
C209 0.0168(11) 0.0182(12) 0.0264(13) -0.0021(10) -0.0013(9) 0.0037(9)
C210 0.0186(12) 0.0207(12) 0.0366(14) -0.0024(11) 0.0018(11) 0.0010(10)
C211 0.0191(12) 0.0223(13) 0.0459(16) -0.0069(12) -0.0076(12) 0.0009(10)
C212 0.0287(14) 0.0228(13) 0.0318(14) -0.0065(11) -0.0148(11) 0.0065(11)
C213 0.0262(13) 0.0197(12) 0.0246(12) -0.0018(10) -0.0043(10) 0.0058(10)
C214 0.0161(11) 0.0162(11) 0.0234(12) -0.0012(9) -0.0042(9) 0.0041(9)

loop_
_atom_type_symbol
_atom_type_description
_atom_type_scat_dispersion_real
_atom_type_scat_dispersion_imag
_atom_type_scat_source
C C 0.0033 0.0016 'International Tables Vol C Tables 4.2.6.8 and 6.1.1.4'
H H 0.0000 0.0000 'International Tables Vol C Tables 4.2.6.8 and 6.1.1.4'
B B 0.0013 0.0007 'International Tables Vol C Tables 4.2.6.8 and 6.1.1.4'
O O 0.0106 0.0060 'International Tables Vol C Tables 4.2.6.8 and 6.1.1.4'
F F 0.0171 0.0103 'International Tables Vol C Tables 4.2.6.8 and 6.1.1.4'
P P 0.1023 0.0942 'International Tables Vol C Tables 4.2.6.8 and 6.1.1.4'
Mo Mo -1.6832 0.6857 'International Tables Vol C Tables 4.2.6.8 and 6.1.1.4'

loop_
_geom_angle_atom_site_label_1
_geom_angle_atom_site_label_2
_geom_angle_atom_site_label_3
_geom_angle
C1 Mo1 C2 76.06(12)
C1 Mo1 C3 76.72(11)
C2 Mo1 C3 126.30(10)
C1 Mo1 C14 96.07(11)
C2 Mo1 C14 91.40(10)
C3 Mo1 C14 136.87(10)
C1 Mo1 C13 131.30(11)
C2 Mo1 C13 92.25(10)
C3 Mo1 C13 139.39(10)
C14 Mo1 C13 36.21(10)
C1 Mo1 C15 87.06(11)
C2 Mo1 C15 122.56(10)
C3 Mo1 C15 101.10(10)
C14 Mo1 C15 35.77(10)
C13 Mo1 C15 59.65(9)
C1 Mo1 C11 113.43(11)
C2 Mo1 C11 148.91(10)
C3 Mo1 C11 84.66(9)
C14 Mo1 C11 58.95(9)
C13 Mo1 C11 58.70(9)
C15 Mo1 C11 35.27(10)
C1 Mo1 C12 145.66(10)
C2 Mo1 C12 123.90(10)
C3 Mo1 C12 104.19(10)
C14 Mo1 C12 59.30(9)
C13 Mo1 C12 35.41(9)
C15 Mo1 C12 58.84(10)
C11 Mo1 C12 34.78(9)
C1 Mo1 P2 117.90(8)
C2 Mo1 P2 74.91(8)
C3 Mo1 P2 78.45(7)
C14 Mo1 P2 137.85(7)
C13 Mo1 P2 103.50(7)
C15 Mo1 P2 153.66(7)
C11 Mo1 P2 119.67(8)
C12 Mo1 P2 95.44(7)
F2 B1 F4 111.1(3)
F2 B1 F3 110.4(3)
F4 B1 F3 108.9(3)
F2 B1 F1 107.9(3)
F4 B1 F1 110.5(3)
F3 B1 F1 108.0(2)
C108 P1 C208 108.43(11)
C108 P1 P2 95.52(8)
C208 P1 P2 96.33(8)
C201 P2 C101 113.01(11)
C201 P2 P1 99.14(8)
C101 P2 P1 100.10(8)
C201 P2 Mo1 110.12(8)
C101 P2 Mo1 114.25(8)
P1 P2 Mo1 119.14(3)
O1 C1 Mo1 178.3(3)
O2 C2 Mo1 175.7(2)
O3 C3 Mo1 172.7(2)
C12 C11 C15 108.7(2)
C12 C11 Mo1 72.77(14)
C15 C11 Mo1 70.68(15)
C11 C12 C13 107.8(2)
C11 C12 Mo1 72.45(15)
C13 C12 Mo1 70.33(14)
C12 C13 C14 107.6(2)
C12 C13 Mo1 74.26(15)
C14 C13 Mo1 71.01(14)
C15 C14 C13 108.0(2)
C15 C14 Mo1 73.15(15)
C13 C14 Mo1 72.78(14)
C14 C15 C11 107.8(2)
C14 C15 Mo1 71.08(14)
C11 C15 Mo1 74.04(14)
C102 C101 C114 104.83(19)
C102 C101 P2 113.23(16)
C114 C101 P2 106.22(16)
C103 C102 C107 120.4(2)
C103 C102 C101 122.9(2)
C107 C102 C101 116.1(2)
C104 C103 C102 118.9(3)
C105 C104 C103 120.8(3)
C104 C105 C106 121.0(3)
C105 C106 C107 118.8(3)
C106 C107 C102 119.9(3)
C106 C107 C108 123.2(3)
C102 C107 C108 116.6(2)
C107 C108 C109 106.9(2)
C107 C108 P1 115.94(18)
C109 C108 P1 105.15(17)
C110 C109 C114 119.6(2)
C110 C109 C108 123.8(2)
C114 C109 C108 116.4(2)
C111 C110 C109 119.5(3)
C110 C111 C112 120.8(2)
C113 C112 C111 120.3(2)
C112 C113 C114 119.5(2)
C113 C114 C109 120.2(2)
C113 C114 C101 123.8(2)
C109 C114 C101 115.7(2)
C202 C201 C214 107.01(19)
C202 C201 P2 113.47(16)
C214 C201 P2 104.24(16)
C203 C202 C207 121.0(2)
C203 C202 C201 122.5(2)
C207 C202 C201 116.3(2)
C202 C203 C204 118.7(2)
C203 C204 C205 120.5(2)
C206 C205 C204 120.7(2)
C205 C206 C207 119.5(3)
C206 C207 C202 119.6(2)
C206 C207 C208 123.7(2)
C202 C207 C208 116.5(2)
C207 C208 C209 106.8(2)
C207 C208 P1 118.03(17)
C209 C208 P1 102.08(16)
C210 C209 C214 120.6(2)
C210 C209 C208 123.1(2)
C214 C209 C208 116.3(2)
C209 C210 C211 119.3(3)
C212 C211 C210 120.6(2)
C211 C212 C213 120.5(3)
C214 C213 C212 119.2(3)
C213 C214 C209 119.8(2)
C213 C214 C201 124.3(2)
C209 C214 C201 115.8(2)

loop_
_geom_bond_atom_site_label_1
_geom_bond_atom_site_label_2
_geom_bond_distance
Mo1 C1 1.999(3)
Mo1 C2 2.028(3)
Mo1 C3 2.045(3)
Mo1 C14 2.293(3)
Mo1 C13 2.316(3)
Mo1 C15 2.320(3)
Mo1 C11 2.364(3)
Mo1 C12 2.368(3)
Mo1 P2 2.5602(7)
B1 F2 1.380(4)
B1 F4 1.380(4)
B1 F3 1.391(4)
B1 F1 1.402(4)
O1 C1 1.131(4)
O2 C2 1.135(3)
O3 C3 1.134(3)
P1 C108 1.888(3)
P1 C208 1.898(3)
P1 P2 2.2250(9)
P2 C201 1.899(2)
P2 C101 1.902(2)
C11 C12 1.414(4)
C11 C15 1.420(4)
C12 C13 1.425(4)
C13 C14 1.433(4)
C14 C15 1.417(4)
C101 C102 1.510(3)
C101 C114 1.523(3)
C102 C103 1.390(4)
C102 C107 1.399(4)
C103 C104 1.388(4)
C104 C105 1.374(5)
C105 C106 1.389(5)
C106 C107 1.396(4)
C107 C108 1.511(4)
C108 C109 1.513(3)
C109 C110 1.396(3)
C109 C114 1.405(3)
C110 C111 1.380(4)
C111 C112 1.391(4)
C112 C113 1.383(4)
C113 C114 1.391(3)
C201 C202 1.504(3)
C201 C214 1.528(3)
C202 C203 1.392(3)
C202 C207 1.401(4)
C203 C204 1.394(4)
C204 C205 1.394(4)
C205 C206 1.382(4)
C206 C207 1.397(4)
C207 C208 1.508(4)
C208 C209 1.516(3)
C209 C210 1.387(4)
C209 C214 1.402(4)
C210 C211 1.388(4)
C211 C212 1.380(4)
C212 C213 1.403(4)
C213 C214 1.389(4)
